data_7008458
loop_
_publ_author_name
'Ruiz, Jos\'e'
'Vicente, Consuelo'
'Cutillas, Natalia'
'P\'erez, Jos\'e'

_publ_section_title
;
 Pentafluorophenyl imidato palladium(II) complexes: catalysts for
 Suzuki cross-coupling reactions.
;
_journal_issue 11
_journal_name_full 'Dalton transactions (Cambridge, England : 2003)'
_journal_page_first 1999
_journal_page_last 2006
_journal_paper_doi 10.1039/b503101j
_journal_year 2005
_chemical_formula_sum 'C33 H41 Cl3 F10 N6 O6 Pd2'
_chemical_formula_weight 1126.87
_chemical_name_systematic
;
?
;
_space_group_IT_number 14
_symmetry_cell_setting monoclinic
_symmetry_space_group_name_Hall '-P 2ybc'
_symmetry_space_group_name_H-M 'P 1 21/c 1'
_atom_sites_solution_hydrogens geom
_atom_sites_solution_primary direct
_atom_sites_solution_secondary difmap
_audit_creation_method SHELXL-97
_cell_angle_alpha 90.00
_cell_angle_beta 107.000(10)
_cell_angle_gamma 90.00
_cell_formula_units_Z 4
_cell_length_a 15.2880(10)
_cell_length_b 14.3170(10)
_cell_length_c 20.7880(10)
_cell_measurement_reflns_used 47
_cell_measurement_temperature 173(2)
_cell_measurement_theta_max 12.41
_cell_measurement_theta_min 6.48
_cell_volume 4351.2(5)
_computing_structure_refinement 'SHELXL-97 (Sheldrick, 1997)'
_computing_structure_solution 'SHELXS-97 (Sheldrick, 1990)'
_diffrn_ambient_temperature 173(2)
_diffrn_measured_fraction_theta_full 0.000
_diffrn_measured_fraction_theta_max 0.998
_diffrn_radiation_monochromator graphite
_diffrn_radiation_source 'fine-focus sealed tube'
_diffrn_radiation_type MoK\a
_diffrn_radiation_wavelength 0.71073
_diffrn_reflns_av_R_equivalents 0.0346
_diffrn_reflns_av_sigmaI/netI 0.0735
_diffrn_reflns_limit_h_max 18
_diffrn_reflns_limit_h_min 0
_diffrn_reflns_limit_k_max 4
_diffrn_reflns_limit_k_min -17
_diffrn_reflns_limit_l_max 23
_diffrn_reflns_limit_l_min -24
_diffrn_reflns_number 10391
_diffrn_reflns_theta_full 0.50
_diffrn_reflns_theta_max 25.00
_diffrn_reflns_theta_min 3.02
_exptl_absorpt_coefficient_mu 1.102
_exptl_absorpt_correction_T_max 0.8884
_exptl_absorpt_correction_T_min 0.6311
_exptl_absorpt_correction_type semiempirical
_exptl_absorpt_process_details PSI-SCAN
_exptl_crystal_colour colourless
_exptl_crystal_density_diffrn 1.720
_exptl_crystal_density_method 'not measured'
_exptl_crystal_description prism
_exptl_crystal_F_000 2248
_exptl_crystal_size_max 0.46
_exptl_crystal_size_mid 0.22
_exptl_crystal_size_min 0.11
_refine_diff_density_max 1.853
_refine_diff_density_min -1.336
_refine_diff_density_rms 0.110
_refine_ls_extinction_method none
_refine_ls_goodness_of_fit_ref 0.774
_refine_ls_hydrogen_treatment mixed
_refine_ls_matrix_type full
_refine_ls_number_parameters 585
_refine_ls_number_reflns 7639
_refine_ls_number_restraints 35
_refine_ls_restrained_S_all 0.831
_refine_ls_R_factor_all 0.0740
_refine_ls_R_factor_gt 0.0450
_refine_ls_shift/su_max 0.203
_refine_ls_shift/su_mean 0.007
_refine_ls_structure_factor_coef Fsqd
_refine_ls_weighting_details 'calc w=1/[\s^2^(Fo^2^)+(0.1030P)^2^+0.0000P] where P=(Fo^2^+2Fc^2^)/3'
_refine_ls_weighting_scheme calc
_refine_ls_wR_factor_gt 0.1154
_refine_ls_wR_factor_ref 0.1309
_reflns_number_gt 5268
_reflns_number_total 7639
_reflns_threshold_expression >2sigma(I)
_cod_data_source_file b503101j.txt
_cod_data_source_block complex_3
_cod_original_sg_symbol_H-M P2(1)/c
_cod_database_code 7008458

loop_
_symmetry_equiv_pos_as_xyz
'x, y, z'
'-x, y+1/2, -z+1/2'
'-x, -y, -z'
'x, -y-1/2, z-1/2'

loop_
_atom_site_label
_atom_site_type_symbol
_atom_site_fract_x
_atom_site_fract_y
_atom_site_fract_z
_atom_site_U_iso_or_equiv
_atom_site_adp_type
_atom_site_occupancy
_atom_site_symmetry_multiplicity
_atom_site_calc_flag
_atom_site_refinement_flags
_atom_site_disorder_assembly
_atom_site_disorder_group
Pd1 Pd 0.02353(3) 0.15907(3) 0.28719(2) 0.01899(14) Uani 1 1 d . . .
F4 F -0.1147(3) -0.0195(3) 0.46197(18) 0.0376(10) Uani 1 1 d . . .
F2 F -0.0590(3) 0.3028(3) 0.50011(18) 0.0438(10) Uani 1 1 d . . .
F5 F -0.0545(2) -0.0112(2) 0.35419(18) 0.0310(8) Uani 1 1 d . . .
C1 C -0.0213(4) 0.1513(4) 0.3687(3) 0.0241(13) Uani 1 1 d . . .
F3 F -0.1200(3) 0.1369(3) 0.53521(19) 0.0448(11) Uani 1 1 d . . .
F1 F 0.0047(3) 0.3122(3) 0.39329(18) 0.0356(9) Uani 1 1 d . . .
C2 C -0.0240(4) 0.2278(4) 0.4086(3) 0.0264(14) Uani 1 1 d . . .
C4 C -0.0875(4) 0.1415(5) 0.4819(3) 0.0316(15) Uani 1 1 d . . .
C3 C -0.0568(4) 0.2252(5) 0.4639(3) 0.0299(15) Uani 1 1 d . . .
C5 C -0.0862(4) 0.0634(5) 0.4438(3) 0.0285(15) Uani 1 1 d . . .
C6 C -0.0547(4) 0.0691(4) 0.3885(3) 0.0253(14) Uani 1 1 d . . .
Pd2 Pd 0.48422(3) 0.38925(3) 0.22467(2) 0.01928(14) Uani 1 1 d . . .
O2 O -0.0814(3) 0.3647(3) 0.2427(2) 0.0360(11) Uani 1 1 d . . .
O1 O -0.1788(3) 0.0646(3) 0.2094(3) 0.0432(13) Uani 1 1 d . . .
N1 N -0.1018(3) 0.2049(4) 0.2342(2) 0.0237(11) Uani 1 1 d . . .
C7 C -0.1765(4) 0.1485(5) 0.2072(3) 0.0290(15) Uani 1 1 d . . .
C10 C -0.1289(4) 0.2966(4) 0.2243(3) 0.0261(14) Uani 1 1 d . . .
C8 C -0.2573(4) 0.2098(5) 0.1742(3) 0.0345(16) Uani 1 1 d . . .
H8 H -0.3173 0.1896 0.1507 0.041 Uiso 1 1 calc R . .
C9 C -0.2281(4) 0.2977(5) 0.1843(3) 0.0367(16) Uani 1 1 d . . .
H9 H -0.2639 0.3519 0.1689 0.044 Uiso 1 1 calc R . .
N2 N 0.1549(3) 0.1146(4) 0.3388(2) 0.0247(11) Uani 1 1 d . . .
N3 N 0.0725(3) 0.1623(3) 0.2011(2) 0.0235(11) Uani 1 1 d . . .
C14 C 0.1731(4) 0.1567(5) 0.2287(3) 0.0323(15) Uani 1 1 d . . .
H14A H 0.1980 0.2191 0.2447 0.039 Uiso 1 1 calc R . .
H14B H 0.1998 0.1366 0.1930 0.039 Uiso 1 1 calc R . .
C11 C 0.1578(4) 0.0321(4) 0.3819(3) 0.0291(15) Uani 1 1 d . . .
H11A H 0.1231 -0.0190 0.3547 0.044 Uiso 1 1 calc R . .
H11B H 0.1308 0.0480 0.4178 0.044 Uiso 1 1 calc R . .
H11C H 0.2215 0.0127 0.4017 0.044 Uiso 1 1 calc R . .
C15 C 0.0350(5) 0.0801(5) 0.1585(3) 0.0365(16) Uani 1 1 d . . .
H15A H -0.0317 0.0857 0.1412 0.055 Uiso 1 1 calc R . .
H15B H 0.0507 0.0230 0.1853 0.055 Uiso 1 1 calc R . .
H15C H 0.0611 0.0774 0.1207 0.055 Uiso 1 1 calc R . .
C13 C 0.1988(4) 0.0881(5) 0.2861(3) 0.0332(16) Uani 1 1 d . . .
H13A H 0.1788 0.0246 0.2692 0.040 Uiso 1 1 calc R . .
H13B H 0.2661 0.0872 0.3058 0.040 Uiso 1 1 calc R . .
C16 C 0.0494(5) 0.2485(5) 0.1593(3) 0.0349(16) Uani 1 1 d . . .
H16A H -0.0172 0.2535 0.1406 0.052 Uiso 1 1 calc R . .
H16B H 0.0774 0.2455 0.1226 0.052 Uiso 1 1 calc R . .
H16C H 0.0726 0.3033 0.1874 0.052 Uiso 1 1 calc R . .
C12 C 0.2070(4) 0.1917(5) 0.3812(4) 0.0378(17) Uani 1 1 d . . .
H12A H 0.2049 0.2474 0.3533 0.057 Uiso 1 1 calc R . .
H12B H 0.2707 0.1725 0.4010 0.057 Uiso 1 1 calc R . .
H12C H 0.1795 0.2061 0.4172 0.057 Uiso 1 1 calc R . .
F8 F 0.6115(3) 0.3423(4) -0.0299(2) 0.0602(14) Uani 1 1 d . . .
F6 F 0.4870(3) 0.2131(3) 0.1307(2) 0.0418(10) Uani 1 1 d . . .
F10 F 0.5622(3) 0.5340(3) 0.13845(19) 0.0362(9) Uani 1 1 d . . .
N4 N 0.6109(3) 0.3514(3) 0.2800(2) 0.0216(11) Uani 1 1 d . . .
N5 N 0.4406(3) 0.4089(4) 0.3120(2) 0.0253(12) Uani 1 1 d . . .
F7 F 0.5461(3) 0.1933(3) 0.0230(2) 0.0576(13) Uani 1 1 d . . .
F9 F 0.6168(3) 0.5143(3) 0.02919(19) 0.0461(11) Uani 1 1 d . . .
O3 O 0.5913(3) 0.1913(3) 0.2788(2) 0.0375(12) Uani 1 1 d . . .
C17 C 0.5225(4) 0.3737(5) 0.1402(3) 0.0251(14) Uani 1 1 d . . .
N6 N 0.3505(3) 0.4242(4) 0.1709(2) 0.0254(11) Uani 1 1 d . . .
O4 O 0.6866(3) 0.4929(3) 0.3028(3) 0.0401(12) Uani 1 1 d . . .
C28 C 0.3025(4) 0.3408(5) 0.1353(3) 0.0351(16) Uani 1 1 d . . .
H28A H 0.3333 0.3190 0.1029 0.053 Uiso 1 1 calc R . .
H28B H 0.2390 0.3571 0.1116 0.053 Uiso 1 1 calc R . .
H28C H 0.3035 0.2912 0.1680 0.053 Uiso 1 1 calc R . .
C18 C 0.5201(4) 0.2898(5) 0.1070(3) 0.0291(15) Uani 1 1 d . . .
C26 C 0.6841(4) 0.4087(5) 0.3080(3) 0.0262(14) Uani 1 1 d . . .
C27 C 0.3445(4) 0.5007(5) 0.1215(3) 0.0309(15) Uani 1 1 d . . .
H27A H 0.3760 0.5561 0.1448 0.046 Uiso 1 1 calc R . .
H27B H 0.2801 0.5157 0.0996 0.046 Uiso 1 1 calc R . .
H27C H 0.3734 0.4807 0.0875 0.046 Uiso 1 1 calc R . .
C24 C 0.7366(4) 0.2625(5) 0.3388(3) 0.0349(16) Uani 1 1 d . . .
H24 H 0.7728 0.2097 0.3573 0.042 Uiso 1 1 calc R . .
C31 C 0.4710(5) 0.3365(5) 0.3649(3) 0.0382(17) Uani 1 1 d . . .
H31A H 0.4508 0.2749 0.3457 0.057 Uiso 1 1 calc R . .
H31B H 0.4446 0.3495 0.4016 0.057 Uiso 1 1 calc R . .
H31C H 0.5379 0.3374 0.3823 0.057 Uiso 1 1 calc R . .
C25 C 0.7627(5) 0.3482(5) 0.3462(3) 0.0364(17) Uani 1 1 d . . .
H25 H 0.8216 0.3696 0.3715 0.044 Uiso 1 1 calc R . .
C19 C 0.5493(5) 0.2785(5) 0.0513(3) 0.0407(18) Uani 1 1 d . . .
C23 C 0.6385(4) 0.2604(5) 0.2956(3) 0.0270(14) Uani 1 1 d . . .
C21 C 0.5860(4) 0.4392(5) 0.0551(3) 0.0291(15) Uani 1 1 d . . .
C30 C 0.3381(4) 0.4042(5) 0.2851(3) 0.0350(16) Uani 1 1 d . . .
H30A H 0.3186 0.3383 0.2768 0.042 Uiso 1 1 calc R . .
H30B H 0.3104 0.4300 0.3188 0.042 Uiso 1 1 calc R . .
C22 C 0.5571(4) 0.4475(5) 0.1118(3) 0.0260(14) Uani 1 1 d . . .
C29 C 0.3058(4) 0.4586(5) 0.2212(3) 0.0340(16) Uani 1 1 d . . .
H29A H 0.2386 0.4524 0.2027 0.041 Uiso 1 1 calc R . .
H29B H 0.3203 0.5255 0.2305 0.041 Uiso 1 1 calc R . .
C32 C 0.4709(5) 0.5017(5) 0.3409(3) 0.0372(17) Uani 1 1 d . . .
H32A H 0.4513 0.5494 0.3059 0.056 Uiso 1 1 calc R . .
H32B H 0.5378 0.5024 0.3588 0.056 Uiso 1 1 calc R . .
H32C H 0.4439 0.5147 0.3773 0.056 Uiso 1 1 calc R . .
C20 C 0.5823(5) 0.3530(6) 0.0244(3) 0.0386(18) Uani 1 1 d . . .
O5 O 0.3913(4) 0.1715(4) 0.2442(3) 0.0413(13) Uani 1 1 d D . .
H5A H 0.448(4) 0.178(6) 0.256(4) 0.06(3) Uiso 1 1 d D . .
H5B H 0.382(8) 0.117(5) 0.230(6) 0.12(5) Uiso 1 1 d D . .
O6 O 0.1174(4) 0.3867(4) 0.3077(3) 0.0427(13) Uani 1 1 d D . .
H6A H 0.070(5) 0.373(7) 0.280(4) 0.09(4) Uiso 1 1 d D . .
H6B H 0.124(6) 0.439(4) 0.295(4) 0.05(3) Uiso 1 1 d D . .
C33 C 0.2145(4) 0.4423(4) 0.4676(3) 0.085(4) Uani 1 1 d D . .
H33 H 0.1883 0.4214 0.4200 0.101 Uiso 1 1 calc R A 1
Cl1 Cl 0.2694(5) 0.5525(5) 0.4707(3) 0.135(3) Uani 0.625(7) 1 d PDU B 1
Cl2 Cl 0.1297(3) 0.4706(5) 0.5014(2) 0.115(3) Uani 0.625(7) 1 d PD B 1
Cl3 Cl 0.2995(6) 0.3698(5) 0.5094(4) 0.163(4) Uani 0.625(7) 1 d PDU B 1
Cl1' Cl 0.2030(10) 0.5572(6) 0.4882(7) 0.193(7) Uani 0.375(7) 1 d PDU B 2
Cl2' Cl 0.1788(7) 0.3684(8) 0.5255(4) 0.126(4) Uani 0.375(7) 1 d PDU B 2
Cl3' Cl 0.3299(4) 0.4141(9) 0.4826(4) 0.129(6) Uani 0.375(7) 1 d PD B 2

loop_
_atom_site_aniso_label
_atom_site_aniso_U_11
_atom_site_aniso_U_22
_atom_site_aniso_U_33
_atom_site_aniso_U_23
_atom_site_aniso_U_13
_atom_site_aniso_U_12
Pd1 0.0177(2) 0.0148(2) 0.0242(2) 0.00265(19) 0.00571(18) 0.00179(19)
F4 0.035(2) 0.038(2) 0.037(2) 0.0161(18) 0.0067(17) -0.0087(18)
F2 0.064(3) 0.037(2) 0.033(2) -0.0103(18) 0.018(2) 0.005(2)
F5 0.038(2) 0.0158(19) 0.040(2) -0.0001(16) 0.0121(17) -0.0036(16)
C1 0.022(3) 0.022(3) 0.026(3) 0.002(3) 0.004(2) -0.004(3)
F3 0.053(3) 0.054(3) 0.033(2) 0.0071(19) 0.0209(19) 0.001(2)
F1 0.049(2) 0.019(2) 0.040(2) -0.0015(16) 0.0155(18) -0.0020(18)
C2 0.023(3) 0.023(3) 0.030(3) 0.004(3) 0.003(3) 0.004(3)
C4 0.031(4) 0.039(4) 0.025(3) 0.002(3) 0.010(3) 0.003(3)
C3 0.034(4) 0.030(4) 0.024(3) -0.004(3) 0.006(3) 0.005(3)
C5 0.023(3) 0.034(4) 0.026(3) 0.009(3) 0.003(3) -0.007(3)
C6 0.019(3) 0.021(3) 0.031(3) 0.001(3) 0.001(3) 0.002(3)
Pd2 0.0181(2) 0.0157(2) 0.0231(2) 0.00187(18) 0.00459(17) 0.00158(19)
O2 0.037(3) 0.017(2) 0.051(3) 0.005(2) 0.007(2) 0.001(2)
O1 0.026(2) 0.022(3) 0.078(4) 0.000(3) 0.009(2) -0.001(2)
N1 0.021(3) 0.020(3) 0.029(3) 0.003(2) 0.006(2) 0.004(2)
C7 0.017(3) 0.028(4) 0.043(4) 0.002(3) 0.011(3) 0.001(3)
C10 0.027(3) 0.021(3) 0.030(3) 0.002(3) 0.007(3) 0.003(3)
C8 0.020(3) 0.033(4) 0.045(4) 0.004(3) 0.001(3) 0.005(3)
C9 0.030(4) 0.027(4) 0.048(4) 0.008(3) 0.004(3) 0.010(3)
N2 0.020(3) 0.018(3) 0.034(3) 0.007(2) 0.005(2) 0.003(2)
N3 0.024(3) 0.020(3) 0.026(3) 0.001(2) 0.008(2) 0.001(2)
C14 0.024(3) 0.033(4) 0.044(4) 0.008(3) 0.016(3) -0.002(3)
C11 0.027(3) 0.020(3) 0.036(4) 0.009(3) 0.002(3) 0.006(3)
C15 0.046(4) 0.029(4) 0.041(4) -0.004(3) 0.024(3) -0.006(3)
C13 0.023(3) 0.038(4) 0.040(4) 0.009(3) 0.011(3) 0.012(3)
C16 0.041(4) 0.029(4) 0.036(4) 0.014(3) 0.014(3) 0.006(3)
C12 0.028(4) 0.027(4) 0.050(4) -0.004(3) -0.002(3) -0.008(3)
F8 0.067(3) 0.088(4) 0.034(2) 0.005(2) 0.027(2) 0.020(3)
F6 0.059(3) 0.021(2) 0.044(2) -0.0017(18) 0.012(2) 0.0008(19)
F10 0.037(2) 0.031(2) 0.040(2) -0.0004(18) 0.0093(18) -0.0066(18)
N4 0.021(3) 0.018(3) 0.025(2) 0.001(2) 0.005(2) 0.001(2)
N5 0.028(3) 0.023(3) 0.026(3) 0.000(2) 0.011(2) -0.001(2)
F7 0.084(3) 0.050(3) 0.038(2) -0.012(2) 0.016(2) 0.020(3)
F9 0.037(2) 0.064(3) 0.038(2) 0.018(2) 0.0115(18) -0.006(2)
O3 0.034(3) 0.018(2) 0.051(3) 0.001(2) -0.002(2) 0.001(2)
C17 0.016(3) 0.031(4) 0.024(3) 0.003(3) -0.001(2) 0.003(3)
N6 0.021(3) 0.024(3) 0.029(3) 0.004(2) 0.004(2) -0.001(2)
O4 0.031(3) 0.021(3) 0.062(3) 0.001(2) 0.004(2) -0.002(2)
C28 0.024(3) 0.028(4) 0.047(4) 0.004(3) 0.001(3) -0.003(3)
C18 0.036(4) 0.025(4) 0.024(3) 0.005(3) 0.004(3) 0.005(3)
C26 0.021(3) 0.026(4) 0.031(3) 0.001(3) 0.006(3) 0.002(3)
C27 0.027(3) 0.025(4) 0.037(4) 0.012(3) 0.006(3) 0.005(3)
C24 0.029(4) 0.028(4) 0.040(4) 0.005(3) 0.000(3) 0.006(3)
C31 0.050(4) 0.036(4) 0.029(3) 0.009(3) 0.012(3) 0.014(4)
C25 0.028(3) 0.033(4) 0.040(4) 0.000(3) -0.005(3) 0.000(3)
C19 0.048(4) 0.041(5) 0.027(4) -0.006(3) 0.001(3) 0.018(4)
C23 0.025(3) 0.023(3) 0.032(3) 0.003(3) 0.007(3) 0.001(3)
C21 0.020(3) 0.036(4) 0.026(3) 0.009(3) 0.000(3) 0.003(3)
C30 0.024(3) 0.043(4) 0.044(4) 0.006(3) 0.018(3) 0.005(3)
C22 0.020(3) 0.031(4) 0.026(3) 0.000(3) 0.005(2) 0.000(3)
C29 0.021(3) 0.037(4) 0.044(4) 0.009(3) 0.009(3) 0.007(3)
C32 0.044(4) 0.032(4) 0.040(4) -0.013(3) 0.019(3) -0.002(3)
C20 0.035(4) 0.058(5) 0.021(3) 0.000(3) 0.006(3) 0.016(4)
O5 0.033(3) 0.025(3) 0.064(3) 0.004(3) 0.012(3) -0.001(2)
O6 0.033(3) 0.025(3) 0.067(4) 0.012(3) 0.009(3) -0.005(2)
C33 0.095(8) 0.108(10) 0.041(5) -0.022(6) 0.005(5) 0.018(7)
Cl1 0.156(5) 0.152(5) 0.103(4) 0.013(4) 0.045(4) -0.056(4)
Cl2 0.091(4) 0.187(8) 0.073(3) -0.058(4) 0.035(3) -0.038(4)
Cl3 0.168(6) 0.109(5) 0.151(6) -0.039(4) -0.048(4) 0.062(5)
Cl1' 0.217(9) 0.173(9) 0.174(9) -0.030(7) 0.032(7) 0.084(7)
Cl2' 0.125(7) 0.191(8) 0.067(4) -0.016(5) 0.038(4) -0.045(6)
Cl3' 0.053(4) 0.266(18) 0.075(6) -0.047(8) 0.030(4) -0.016(7)

loop_
_atom_type_symbol
_atom_type_description
_atom_type_scat_dispersion_real
_atom_type_scat_dispersion_imag
_atom_type_scat_source
C C 0.0033 0.0016 'International Tables Vol C Tables 4.2.6.8 and 6.1.1.4'
H H 0.0000 0.0000 'International Tables Vol C Tables 4.2.6.8 and 6.1.1.4'
N N 0.0061 0.0033 'International Tables Vol C Tables 4.2.6.8 and 6.1.1.4'
O O 0.0106 0.0060 'International Tables Vol C Tables 4.2.6.8 and 6.1.1.4'
F F 0.0171 0.0103 'International Tables Vol C Tables 4.2.6.8 and 6.1.1.4'
Pd Pd -0.9988 1.0072 'International Tables Vol C Tables 4.2.6.8 and 6.1.1.4'
Cl Cl 0.1484 0.1585 'International Tables Vol C Tables 4.2.6.8 and 6.1.1.4'

loop_
_geom_angle_atom_site_label_1
_geom_angle_atom_site_label_2
_geom_angle_atom_site_label_3
_geom_angle
_geom_angle_site_symmetry_1
_geom_angle_site_symmetry_3
_geom_angle_publ_flag
C1 Pd1 N1 88.6(2) . . ?
C1 Pd1 N2 93.7(2) . . ?
N1 Pd1 N2 177.6(2) . . ?
C1 Pd1 N3 178.0(2) . . ?
N1 Pd1 N3 92.59(19) . . ?
N2 Pd1 N3 85.21(19) . . ?
C2 C1 C6 114.5(6) . . ?
C2 C1 Pd1 122.7(5) . . ?
C6 C1 Pd1 122.8(5) . . ?
F1 C2 C1 119.8(5) . . ?
F1 C2 C3 116.1(6) . . ?
C1 C2 C3 124.1(6) . . ?
F3 C4 C5 120.4(6) . . ?
F3 C4 C3 120.3(6) . . ?
C5 C4 C3 119.3(6) . . ?
F2 C3 C4 120.0(6) . . ?
F2 C3 C2 121.2(6) . . ?
C4 C3 C2 118.9(6) . . ?
F4 C5 C4 119.6(6) . . ?
F4 C5 C6 120.4(6) . . ?
C4 C5 C6 120.1(6) . . ?
F5 C6 C5 116.4(6) . . ?
F5 C6 C1 120.4(5) . . ?
C5 C6 C1 123.2(6) . . ?
N4 Pd2 C17 89.5(2) . . ?
N4 Pd2 N6 177.0(2) . . ?
C17 Pd2 N6 92.8(2) . . ?
N4 Pd2 N5 92.2(2) . . ?
C17 Pd2 N5 178.1(2) . . ?
N6 Pd2 N5 85.6(2) . . ?
C10 N1 C7 108.8(5) . . ?
C10 N1 Pd1 126.0(4) . . ?
C7 N1 Pd1 125.0(4) . . ?
O1 C7 N1 126.9(6) . . ?
O1 C7 C8 124.7(6) . . ?
N1 C7 C8 108.4(6) . . ?
O2 C10 N1 126.6(6) . . ?
O2 C10 C9 125.6(6) . . ?
N1 C10 C9 107.7(5) . . ?
C9 C8 C7 106.6(6) . . ?
C8 C9 C10 108.4(6) . . ?
C11 N2 C12 108.5(5) . . ?
C11 N2 C13 107.6(5) . . ?
C12 N2 C13 110.2(5) . . ?
C11 N2 Pd1 114.3(4) . . ?
C12 N2 Pd1 110.2(4) . . ?
C13 N2 Pd1 105.9(4) . . ?
C14 N3 C15 111.4(5) . . ?
C14 N3 C16 108.2(5) . . ?
C15 N3 C16 108.9(5) . . ?
C14 N3 Pd1 104.7(4) . . ?
C15 N3 Pd1 108.4(4) . . ?
C16 N3 Pd1 115.1(4) . . ?
N3 C14 C13 110.1(5) . . ?
N2 C13 C14 110.3(5) . . ?
C26 N4 C23 108.1(5) . . ?
C26 N4 Pd2 127.5(4) . . ?
C23 N4 Pd2 124.4(4) . . ?
C32 N5 C31 109.4(5) . . ?
C32 N5 C30 111.2(5) . . ?
C31 N5 C30 108.1(5) . . ?
C32 N5 Pd2 109.1(4) . . ?
C31 N5 Pd2 115.6(4) . . ?
C30 N5 Pd2 103.3(4) . . ?
C18 C17 C22 114.0(6) . . ?
C18 C17 Pd2 124.0(5) . . ?
C22 C17 Pd2 121.9(5) . . ?
C28 N6 C27 109.2(5) . . ?
C28 N6 C29 110.8(5) . . ?
C27 N6 C29 107.1(5) . . ?
C28 N6 Pd2 109.8(4) . . ?
C27 N6 Pd2 113.6(4) . . ?
C29 N6 Pd2 106.4(4) . . ?
F6 C18 C19 117.4(6) . . ?
F6 C18 C17 118.7(5) . . ?
C19 C18 C17 124.0(7) . . ?
O4 C26 N4 126.9(6) . . ?
O4 C26 C25 125.3(6) . . ?
N4 C26 C25 107.8(5) . . ?
C25 C24 C23 108.2(6) . . ?
C24 C25 C26 108.2(6) . . ?
F7 C19 C18 119.8(7) . . ?
F7 C19 C20 119.9(6) . . ?
C18 C19 C20 120.3(7) . . ?
O3 C23 N4 126.0(6) . . ?
O3 C23 C24 126.3(6) . . ?
N4 C23 C24 107.6(5) . . ?
F9 C21 C22 120.7(6) . . ?
F9 C21 C20 120.0(6) . . ?
C22 C21 C20 119.3(6) . . ?
C29 C30 N5 110.1(5) . . ?
F10 C22 C21 115.8(6) . . ?
F10 C22 C17 120.5(5) . . ?
C21 C22 C17 123.7(6) . . ?
N6 C29 C30 110.6(5) . . ?
F8 C20 C19 120.6(7) . . ?
F8 C20 C21 120.8(7) . . ?
C19 C20 C21 118.6(6) . . ?
Cl3 C33 Cl2 120.0(5) . . ?
Cl3 C33 Cl1' 125.3(7) . . ?
Cl2 C33 Cl1' 61.5(5) . . ?
Cl3 C33 Cl3' 35.2(4) . . ?
Cl2 C33 Cl3' 146.8(6) . . ?
Cl1' C33 Cl3' 110.3(5) . . ?
Cl3 C33 Cl1 104.0(5) . . ?
Cl2 C33 Cl1 100.6(4) . . ?
Cl1' C33 Cl1 39.2(5) . . ?
Cl3' C33 Cl1 75.9(5) . . ?
Cl3 C33 Cl2' 68.5(5) . . ?
Cl2 C33 Cl2' 56.3(4) . . ?
Cl1' C33 Cl2' 108.8(5) . . ?
Cl3' C33 Cl2' 103.5(4) . . ?
Cl1 C33 Cl2' 136.7(5) . . ?

loop_
_geom_bond_atom_site_label_1
_geom_bond_atom_site_label_2
_geom_bond_distance
_geom_bond_site_symmetry_2
_geom_bond_publ_flag
Pd1 C1 2.008(6) . ?
Pd1 N1 2.020(5) . ?
Pd1 N2 2.081(5) . ?
Pd1 N3 2.132(5) . ?
F4 C5 1.354(7) . ?
F2 C3 1.347(7) . ?
F5 C6 1.354(7) . ?
C1 C2 1.381(9) . ?
C1 C6 1.392(9) . ?
F3 C4 1.343(7) . ?
F1 C2 1.355(7) . ?
C2 C3 1.383(9) . ?
C4 C5 1.374(9) . ?
C4 C3 1.378(9) . ?
C5 C6 1.374(9) . ?
Pd2 N4 2.016(5) . ?
Pd2 C17 2.019(6) . ?
Pd2 N6 2.084(5) . ?
Pd2 N5 2.127(5) . ?
O2 C10 1.209(8) . ?
O1 C7 1.204(8) . ?
N1 C10 1.374(8) . ?
N1 C7 1.377(8) . ?
C7 C8 1.507(9) . ?
C10 C9 1.502(8) . ?
C8 C9 1.332(10) . ?
N2 C11 1.474(7) . ?
N2 C12 1.490(8) . ?
N2 C13 1.491(8) . ?
N3 C14 1.478(7) . ?
N3 C15 1.483(8) . ?
N3 C16 1.492(8) . ?
C14 C13 1.506(9) . ?
F8 C20 1.339(8) . ?
F6 C18 1.359(7) . ?
F10 C22 1.349(7) . ?
N4 C26 1.372(8) . ?
N4 C23 1.379(8) . ?
N5 C32 1.476(8) . ?
N5 C31 1.484(8) . ?
N5 C30 1.502(8) . ?
F7 C19 1.349(8) . ?
F9 C21 1.347(7) . ?
O3 C23 1.213(8) . ?
C17 C18 1.381(9) . ?
C17 C22 1.389(9) . ?
N6 C28 1.481(8) . ?
N6 C27 1.485(8) . ?
N6 C29 1.490(8) . ?
O4 C26 1.211(8) . ?
C18 C19 1.367(9) . ?
C26 C25 1.507(9) . ?
C24 C25 1.285(9) . ?
C24 C23 1.506(8) . ?
C19 C20 1.368(11) . ?
C21 C22 1.381(9) . ?
C21 C20 1.383(10) . ?
C30 C29 1.495(9) . ?
C33 Cl3 1.692(5) . ?
C33 Cl2 1.695(5) . ?
C33 Cl1' 1.721(5) . ?
C33 Cl3' 1.747(5) . ?
C33 Cl1 1.780(5) . ?
C33 Cl2' 1.802(5) . ?

loop_
_geom_hbond_atom_site_label_D
_geom_hbond_atom_site_label_H
_geom_hbond_atom_site_label_A
_geom_hbond_distance_DH
_geom_hbond_distance_HA
_geom_hbond_distance_DA
_geom_hbond_angle_DHA
_geom_hbond_site_symmetry_A
O5 H5A O3 0.84(6) 2.10(6) 2.942(7) 177(8) .
O5 H5B O4 0.84(6) 2.07(7) 2.870(7) 160(11) 2_645
O6 H6A O2 0.81(6) 2.22(7) 2.960(7) 154(10) .
O6 H6B O1 0.81(6) 2.00(6) 2.772(7) 160(8) 2
